data_2017977
loop_
_publ_author_name
'Smeets, Stef'
'Lutz, Martin'

_publ_section_title
;
 Hexakis(urea-\k<i>O</i>)zinc(II) dinitrate at 110 and 250K: uniaxial
 negative thermal expansion
;
_journal_coeditor_code FN3074
_journal_issue 2
_journal_name_full 'Acta Crystallographica Section C'
_journal_page_first m50
_journal_page_last m55
_journal_paper_doi 10.1107/S0108270111000023
_journal_volume 67
_journal_year 2011
_chemical_formula_iupac '[Zn (C H4 N2 O1)6] (N O3)2'
_chemical_formula_moiety 'C6 H24 N12 O6 Zn 2+, 2(N O3 -)'
_chemical_formula_sum 'C6 H24 N14 O12 Zn'
_chemical_formula_weight 549.76
_chemical_name_systematic
;
Hexakis(urea-\k<i>O</i>)zinc(II) dinitrate
;
_space_group_IT_number 15
_symmetry_cell_setting monoclinic
_symmetry_space_group_name_Hall '-C 2yc'
_symmetry_space_group_name_H-M 'C 1 2/c 1'
_atom_sites_solution_hydrogens difmap
_atom_sites_solution_primary direct
_atom_sites_solution_secondary difmap
_audit_creation_method SHELXL97
_cell_angle_alpha 90.00
_cell_angle_beta 109.651(2)
_cell_angle_gamma 90.00
_cell_formula_units_Z 4
_cell_length_a 17.0337(6)
_cell_length_b 18.0092(5)
_cell_length_c 7.3550(2)
_cell_measurement_reflns_used 35466
_cell_measurement_temperature 110(2)
_cell_measurement_theta_max 35.02
_cell_measurement_theta_min 1.70
_cell_volume 2124.84(11)
_computing_cell_refinement 'PEAKREF (Schreurs, 2008)'
_computing_data_collection 'COLLECT (Nonius, 1999)'
_computing_data_reduction
;
EVAL15 (Schreurs <i>et al.</i>, 2010) and SADABS (Sheldrick,
2008<i>a</i>)
;
_computing_molecular_graphics
;
PLATON (Spek, 2009) and Jmol (Jmol, 2010)
;
_computing_publication_material 'manual editing of SHELXL97 cif file'
_computing_structure_refinement 'SHELXL97 (Sheldrick, 2008<i>b</i>)'
_computing_structure_solution 'coordinates from literature (van de Giesen & Stam, 1972)'
_diffrn_ambient_temperature 110(2)
_diffrn_measured_fraction_theta_full 1.000
_diffrn_measured_fraction_theta_max 1.000
_diffrn_measurement_device_type 'Nonius KappaCCD area-detector'
_diffrn_measurement_method '\f and \w scans'
_diffrn_radiation_monochromator graphite
_diffrn_radiation_source 'rotating anode'
_diffrn_radiation_type MoK\a
_diffrn_radiation_wavelength 0.71073
_diffrn_reflns_av_R_equivalents 0.0273
_diffrn_reflns_av_sigmaI/netI 0.0152
_diffrn_reflns_limit_h_max 27
_diffrn_reflns_limit_h_min -27
_diffrn_reflns_limit_k_max 29
_diffrn_reflns_limit_k_min -29
_diffrn_reflns_limit_l_max 11
_diffrn_reflns_limit_l_min -11
_diffrn_reflns_number 40566
_diffrn_reflns_theta_full 35.00
_diffrn_reflns_theta_max 35.00
_diffrn_reflns_theta_min 1.70
_exptl_absorpt_coefficient_mu 1.244
_exptl_absorpt_correction_T_max 0.7469
_exptl_absorpt_correction_T_min 0.6180
_exptl_absorpt_correction_type multi-scan
_exptl_absorpt_process_details '(SADABS; Sheldrick, 2008<i>a</i>)'
_exptl_crystal_colour colourless
_exptl_crystal_density_diffrn 1.719
_exptl_crystal_density_method 'not measured'
_exptl_crystal_description plate
_exptl_crystal_F_000 1136
_exptl_crystal_size_max 0.36
_exptl_crystal_size_mid 0.20
_exptl_crystal_size_min 0.12
_refine_diff_density_max 0.461
_refine_diff_density_min -0.273
_refine_ls_extinction_method none
_refine_ls_goodness_of_fit_ref 1.073
_refine_ls_hydrogen_treatment refall
_refine_ls_matrix_type full
_refine_ls_number_parameters 198
_refine_ls_number_reflns 4678
_refine_ls_number_restraints 0
_refine_ls_restrained_S_all 1.073
_refine_ls_R_factor_all 0.0261
_refine_ls_R_factor_gt 0.0222
_refine_ls_shift/su_max 0.001
_refine_ls_shift/su_mean 0.000
_refine_ls_structure_factor_coef Fsqd
_refine_ls_weighting_details 'calc w = 1/[\s^2^(Fo^2^)+(0.0319P)^2^+0.8657P] where P=(Fo^2^+2Fc^2^)/3'
_refine_ls_weighting_scheme calc
_refine_ls_wR_factor_gt 0.0573
_refine_ls_wR_factor_ref 0.0589
_reflns_number_gt 4266
_reflns_number_total 4678
_reflns_threshold_expression I>2\s(I)
_cod_data_source_file fn3074.cif
_cod_data_source_block Ia
_cod_original_sg_symbol_H-M 'C 2/c'
_cod_database_code 2017977
_cod_database_fobs_code 2017977

loop_
_symmetry_equiv_pos_as_xyz
'x, y, z'
'-x, y, -z+1/2'
'x+1/2, y+1/2, z'
'-x+1/2, y+1/2, -z+1/2'
'-x, -y, -z'
'x, -y, z-1/2'
'-x+1/2, -y+1/2, -z'
'x+1/2, -y+1/2, z-1/2'

loop_
_atom_site_type_symbol
_atom_site_label
_atom_site_fract_x
_atom_site_fract_y
_atom_site_fract_z
_atom_site_U_iso_or_equiv
_atom_site_adp_type
_atom_site_calc_flag
_atom_site_refinement_flags
_atom_site_occupancy
_atom_site_disorder_assembly
_atom_site_disorder_group
Zn Zn1 0.0000 0.178482(6) 0.2500 0.00913(3) Uani d S 1 . .
O O1 -0.12486(4) 0.18499(3) 0.25260(8) 0.01319(10) Uani d . 1 . .
O O2 0.03229(3) 0.09309(3) 0.44918(8) 0.01242(10) Uani d . 1 . .
O O3 0.03092(4) 0.25533(3) 0.47623(8) 0.01304(10) Uani d . 1 . .
N N11 -0.23117(5) 0.15549(6) 0.35631(13) 0.02612(17) Uani d . 1 . .
H H11A -0.2539(12) 0.1333(10) 0.254(3) 0.048(5) Uiso d . 1 . .
H H11B -0.2511(10) 0.1491(9) 0.447(2) 0.029(4) Uiso d . 1 . .
N N12 -0.10996(5) 0.20428(5) 0.56689(10) 0.01953(14) Uani d . 1 . .
H H12A -0.0595(10) 0.2213(9) 0.584(2) 0.035(4) Uiso d . 1 . .
H H12B -0.1281(9) 0.1953(8) 0.662(2) 0.024(3) Uiso d . 1 . .
N N21 0.10433(5) 0.01587(4) 0.68823(11) 0.01961(14) Uani d . 1 . .
H H21A 0.0640(10) -0.0140(9) 0.660(2) 0.033(4) Uiso d . 1 . .
H H21B 0.1493(10) 0.0043(9) 0.763(2) 0.029(4) Uiso d . 1 . .
N N22 0.16810(4) 0.12007(4) 0.62171(10) 0.01352(11) Uani d . 1 . .
H H22A 0.1683(8) 0.1484(8) 0.532(2) 0.019(3) Uiso d . 1 . .
H H22B 0.2138(9) 0.1034(8) 0.690(2) 0.022(3) Uiso d . 1 . .
N N31 0.02754(5) 0.37612(4) 0.55510(12) 0.01949(14) Uani d . 1 . .
H H31A -0.0174(10) 0.3702(9) 0.572(2) 0.030(4) Uiso d . 1 . .
H H31B 0.0428(10) 0.4195(9) 0.544(2) 0.034(4) Uiso d . 1 . .
N N32 0.11823(5) 0.33650(4) 0.40451(12) 0.01756(13) Uani d . 1 . .
H H32A 0.1325(10) 0.3013(9) 0.347(2) 0.029(4) Uiso d . 1 . .
H H32B 0.1263(9) 0.3827(8) 0.382(2) 0.026(3) Uiso d . 1 . .
C C1 -0.15381(5) 0.18085(4) 0.39026(11) 0.01272(12) Uani d . 1 . .
C C2 0.09943(5) 0.07617(4) 0.58032(10) 0.01129(11) Uani d . 1 . .
C C3 0.05724(5) 0.32095(4) 0.47597(10) 0.01116(11) Uani d . 1 . .
O O1N 0.09406(4) 0.50492(4) 0.39746(10) 0.02076(12) Uani d . 1 . .
O O2N 0.21997(4) 0.48409(4) 0.58623(13) 0.03066(17) Uani d . 1 . .
O O3N 0.16659(4) 0.59439(3) 0.57256(9) 0.01808(11) Uani d . 1 . .
N N1 0.16009(4) 0.52762(4) 0.51828(10) 0.01451(12) Uani d . 1 . .

loop_
_atom_site_aniso_label
_atom_site_aniso_U_11
_atom_site_aniso_U_22
_atom_site_aniso_U_33
_atom_site_aniso_U_12
_atom_site_aniso_U_13
_atom_site_aniso_U_23
Zn1 0.01002(5) 0.00805(5) 0.00952(5) 0.000 0.00353(4) 0.000
O1 0.0122(2) 0.0178(3) 0.0113(2) -0.00135(19) 0.00615(18) -0.00085(18)
O2 0.0120(2) 0.0112(2) 0.0119(2) -0.00008(17) 0.00110(18) 0.00239(17)
O3 0.0166(2) 0.0103(2) 0.0139(2) -0.00319(18) 0.00730(19) -0.00175(17)
N11 0.0183(3) 0.0433(5) 0.0205(3) -0.0125(3) 0.0114(3) -0.0066(3)
N12 0.0212(3) 0.0273(4) 0.0127(3) -0.0071(3) 0.0091(2) -0.0030(3)
N21 0.0160(3) 0.0166(3) 0.0205(3) -0.0029(2) -0.0014(3) 0.0091(2)
N22 0.0110(3) 0.0151(3) 0.0132(3) -0.0012(2) 0.0025(2) 0.0027(2)
N31 0.0195(3) 0.0133(3) 0.0288(4) -0.0012(2) 0.0124(3) -0.0066(3)
N32 0.0201(3) 0.0129(3) 0.0243(3) -0.0040(2) 0.0134(3) -0.0027(2)
C1 0.0144(3) 0.0120(3) 0.0137(3) -0.0005(2) 0.0073(2) 0.0001(2)
C2 0.0124(3) 0.0110(3) 0.0104(3) 0.0005(2) 0.0036(2) 0.0001(2)
C3 0.0113(3) 0.0108(3) 0.0106(3) -0.0005(2) 0.0026(2) -0.0013(2)
O1N 0.0157(3) 0.0167(3) 0.0230(3) -0.0035(2) -0.0027(2) -0.0006(2)
O2N 0.0158(3) 0.0203(3) 0.0458(4) 0.0029(2) -0.0029(3) 0.0019(3)
O3N 0.0195(3) 0.0143(3) 0.0227(3) -0.0048(2) 0.0101(2) -0.0055(2)
N1 0.0129(3) 0.0140(3) 0.0163(3) -0.0023(2) 0.0044(2) -0.0001(2)

loop_
_atom_type_symbol
_atom_type_description
_atom_type_scat_dispersion_real
_atom_type_scat_dispersion_imag
_atom_type_scat_source
C C 0.0033 0.0016 'International Tables Vol C Tables 4.2.6.8 and 6.1.1.4'
H H 0.0000 0.0000 'International Tables Vol C Tables 4.2.6.8 and 6.1.1.4'
N N 0.0061 0.0033 'International Tables Vol C Tables 4.2.6.8 and 6.1.1.4'
O O 0.0106 0.0060 'International Tables Vol C Tables 4.2.6.8 and 6.1.1.4'
Zn Zn 0.2839 1.4301 'International Tables Vol C Tables 4.2.6.8 and 6.1.1.4'

loop_
_geom_angle_atom_site_label_1
_geom_angle_atom_site_label_2
_geom_angle_atom_site_label_3
_geom_angle_site_symmetry_1
_geom_angle_site_symmetry_3
_geom_angle
_geom_angle_publ_flag
O1 Zn1 O1 . 2 173.71(3) y
O2 Zn1 O2 . 2 83.84(3) y
O3 Zn1 O3 . 2 97.11(3) y
O1 Zn1 O2 . . 93.61(2) y
O1 Zn1 O3 . . 86.66(2) y
O2 Zn1 O3 . . 89.58(2) y
O2 Zn1 O3 . 2 172.90(2) y
O2 Zn1 O3 2 2 89.58(2) ?
O2 Zn1 O3 2 . 172.89(2) ?
O2 Zn1 O1 . 2 91.07(2) ?
O2 Zn1 O1 2 2 93.61(2) ?
O3 Zn1 O1 2 2 86.66(2) ?
O3 Zn1 O1 . 2 89.18(2) ?
O2 Zn1 O1 2 . 91.07(2) ?
O3 Zn1 O1 2 . 89.18(2) ?
C1 O1 Zn1 . . 131.24(5) y
C2 O2 Zn1 . . 132.76(5) y
C3 O3 Zn1 . . 127.74(5) y
C1 N11 H11A . . 117.9(13) ?
C1 N11 H11B . . 121.8(11) ?
H11A N11 H11B . . 117.3(16) ?
C1 N12 H12A . . 116.7(10) ?
C1 N12 H12B . . 119.5(10) ?
H12A N12 H12B . . 122.9(14) ?
C2 N21 H21A . . 119.5(11) ?
C2 N21 H21B . . 118.1(11) ?
H21A N21 H21B . . 120.9(16) ?
C2 N22 H22A . . 114.3(10) ?
C2 N22 H22B . . 119.2(10) ?
H22A N22 H22B . . 116.5(13) ?
C3 N31 H31A . . 118.6(11) ?
C3 N31 H31B . . 118.6(11) ?
H31A N31 H31B . . 118.2(15) ?
C3 N32 H32A . . 115.5(11) ?
C3 N32 H32B . . 117.7(10) ?
H32A N32 H32B . . 122.5(14) ?
O1 C1 N12 . . 121.27(7) ?
O1 C1 N11 . . 119.63(8) ?
N12 C1 N11 . . 119.03(7) ?
O2 C2 N21 . . 120.82(7) ?
O2 C2 N22 . . 121.46(7) ?
N21 C2 N22 . . 117.67(7) ?
O3 C3 N31 . . 120.58(7) ?
O3 C3 N32 . . 121.16(7) ?
N31 C3 N32 . . 118.19(7) ?
O1N N1 O2N . . 119.97(7) ?
O1N N1 O3N . . 120.10(7) ?
O2N N1 O3N . . 119.93(7) ?

loop_
_geom_bond_atom_site_label_1
_geom_bond_atom_site_label_2
_geom_bond_site_symmetry_2
_geom_bond_distance
_geom_bond_publ_flag
Zn1 O1 . 2.1366(6) y
Zn1 O2 . 2.0668(5) y
Zn1 O3 . 2.0909(6) y
Zn1 O2 2 2.0668(5) ?
Zn1 O3 2 2.0909(6) ?
Zn1 O1 2 2.1366(6) ?
O1 C1 . 1.2688(9) y
O2 C2 . 1.2606(9) y
O3 C3 . 1.2642(9) y
N11 C1 . 1.3363(11) ?
N11 H11A . 0.822(19) ?
N11 H11B . 0.851(16) ?
N12 C1 . 1.3308(11) ?
N12 H12A . 0.881(16) ?
N12 H12B . 0.871(15) ?
N21 C2 . 1.3310(10) ?
N21 H21A . 0.842(16) ?
N21 H21B . 0.806(16) ?
N22 C2 . 1.3589(10) ?
N22 H22A . 0.833(14) ?
N22 H22B . 0.828(14) ?
N31 C3 . 1.3341(10) ?
N31 H31A . 0.823(16) ?
N31 H31B . 0.835(16) ?
N32 C3 . 1.3420(10) ?
N32 H32A . 0.843(16) ?
N32 H32B . 0.868(15) ?
O1N N1 . 1.2448(9) ?
O2N N1 . 1.2497(10) ?
O3N N1 . 1.2601(9) ?

loop_
_geom_hbond_atom_site_label_D
_geom_hbond_atom_site_label_H
_geom_hbond_atom_site_label_A
_geom_hbond_site_symmetry_A
_geom_hbond_distance_DH
_geom_hbond_distance_HA
_geom_hbond_distance_DA
_geom_hbond_angle_DHA
N11 H11A O2N 8_455 0.822(19) 2.415(19) 3.1377(13) 147.3(17)
N11 H11B O3N 3_445 0.851(16) 2.159(16) 2.9389(10) 152.1(14)
N12 H12A O3 . 0.881(16) 2.048(16) 2.8504(9) 150.9(14)
N12 H12B N22 2_556 0.871(15) 2.357(15) 3.1705(10) 155.6(13)
N21 H21A O2 5_556 0.842(16) 2.116(17) 2.9505(10) 171.0(15)
N21 H21B O2N 4_546 0.806(16) 2.158(16) 2.9491(11) 167.1(15)
N22 H22A O1 2 0.833(14) 2.081(14) 2.8504(9) 153.4(13)
N22 H22B O3N 4_546 0.828(14) 2.200(14) 2.9901(9) 159.9(13)
N31 H31A O3N 5_566 0.823(16) 2.487(15) 3.1638(11) 140.3(14)
N31 H31B O1N . 0.835(16) 2.220(16) 2.9820(11) 151.7(14)
N32 H32A O1 2 0.843(16) 2.208(16) 2.9802(10) 152.4(14)
N32 H32B O1N . 0.868(15) 2.280(15) 3.0590(10) 149.4(13)
N32 H32B O2N . 0.868(15) 2.553(15) 3.2089(11) 133.0(12)

loop_
_geom_torsion_atom_site_label_1
_geom_torsion_atom_site_label_2
_geom_torsion_atom_site_label_3
_geom_torsion_atom_site_label_4
_geom_torsion_site_symmetry_1
_geom_torsion_site_symmetry_2
_geom_torsion_site_symmetry_3
_geom_torsion_site_symmetry_4
_geom_torsion
_geom_torsion_publ_flag
O2 Zn1 O1 C1 . . . . 40.74(7) ?
O2 Zn1 O1 C1 2 . . . 124.64(7) ?
O3 Zn1 O1 C1 2 . . . -145.80(7) ?
O3 Zn1 O1 C1 . . . . -48.63(7) ?
O2 Zn1 O2 C2 2 . . . 122.48(8) ?
O3 Zn1 O2 C2 . . . . -60.21(7) ?
O1 Zn1 O2 C2 2 . . . 28.96(7) ?
O1 Zn1 O2 C2 . . . . -146.83(7) ?
O2 Zn1 O3 C3 . . . . 150.93(6) ?
O3 Zn1 O3 C3 2 . . . -26.68(5) ?
O1 Zn1 O3 C3 2 . . . 59.85(6) ?
O1 Zn1 O3 C3 . . . . -115.43(7) ?
Zn1 O1 C1 N12 . . . . 31.21(11) y
Zn1 O1 C1 N11 . . . . -151.71(7) y
Zn1 O2 C2 N21 . . . . -178.34(6) y
Zn1 O2 C2 N22 . . . . 4.31(11) y
Zn1 O3 C3 N31 . . . . 136.97(7) y
Zn1 O3 C3 N32 . . . . -46.11(10) y
